data_7027832
loop_
_publ_author_name
'Calderazzo, Fausto'
'Labella, Luca'
'Marchetti, Fabio'

_publ_section_title
;
 Synthesis, crystal structure and polymorphism of a \m-oxo bridged
 binuclear iron(III) complex of 2,2&#x2032;&#x2236;
 6&#x2032;,2&#x2033;&#x2236;6&#x2033;,2&#x2034;-quaterpyridine
;
_journal_issue 9
_journal_name_full 'Journal of the Chemical Society, Dalton Transactions'
_journal_page_first 1485
_journal_paper_doi 10.1039/a707623a
_journal_year 1998
_chemical_formula_moiety '[(Fe(C20H14N4)(H2O))2(\m-O)](ClO4)4.2H2O'
_chemical_formula_sum 'C40 H36 Cl4 Fe2 N8 O21'
_chemical_formula_weight 1218.27
_chemical_name_systematic
; 
bis-2,2':6',2'':6'',2''-quaterpyridine-bis-aquo-\m-oxo-diiron(III)
perchlorate dihydrate
;
_space_group_IT_number 61
_symmetry_cell_setting orthorhombic
_symmetry_space_group_name_Hall '-P 2ac 2ab'
_symmetry_space_group_name_H-M 'P b c a'
_atom_sites_solution_hydrogens geom
_atom_sites_solution_primary direct
_atom_sites_solution_secondary difmap
_audit_creation_method SHELXL
_cell_angle_alpha 90.00
_cell_angle_beta 90.00
_cell_angle_gamma 90.00
_cell_formula_units_Z 4
_cell_length_a 14.175(2)
_cell_length_b 16.4630(10)
_cell_length_c 20.949(3)
_cell_measurement_reflns_used 31
_cell_measurement_temperature 293(2)
_cell_measurement_theta_max 12.28
_cell_measurement_theta_min 5.00
_cell_volume 4888.7(10)
_computing_cell_refinement 'Siemens XSCANS'
_computing_data_collection 'Siemens XSCANS'
_computing_data_reduction 'Siemens SHELXTL'
_computing_molecular_graphics 'Siemens SHELXTL'
_computing_publication_material 'Siemens SHELXTL'
_computing_structure_refinement 'Siemens SHELXTL'
_computing_structure_solution 'Siemens SHELXTL'
_diffrn_ambient_temperature 293(2)
_diffrn_measurement_device 'Siemens P4'
_diffrn_measurement_method '2\q/\w scans'
_diffrn_radiation_monochromator graphite
_diffrn_radiation_source 'sealed tube'
_diffrn_radiation_type MoK\a
_diffrn_reflns_av_R_equivalents 0.0326
_diffrn_reflns_av_sigmaI/netI 0.0782
_diffrn_reflns_limit_h_max 14
_diffrn_reflns_limit_h_min -1
_diffrn_reflns_limit_k_max 17
_diffrn_reflns_limit_k_min -1
_diffrn_reflns_limit_l_max 22
_diffrn_reflns_limit_l_min -1
_diffrn_reflns_number 3995
_diffrn_reflns_theta_max 22.50
_diffrn_reflns_theta_min 2.13
_diffrn_standards_decay_% 2.1
_diffrn_standards_interval_count 97
_diffrn_standards_number 3
_exptl_absorpt_coefficient_mu 0.901
_exptl_absorpt_correction_T_max 0.8346
_exptl_absorpt_correction_T_min 0.8078
_exptl_absorpt_correction_type empirical
_exptl_crystal_colour ruby-red
_exptl_crystal_density_diffrn 1.655
_exptl_crystal_description prism
_exptl_crystal_F_000 2480
_exptl_crystal_size_max '0.44 mm'
_exptl_crystal_size_mid '0.32 mm'
_exptl_crystal_size_min '0.12 mm'
_refine_diff_density_max 1.199
_refine_diff_density_min -0.609
_refine_diff_density_rms 0.149
_refine_ls_extinction_method none
_refine_ls_goodness_of_fit_all 1.010
_refine_ls_goodness_of_fit_obs 1.120
_refine_ls_matrix_type full
_refine_ls_number_parameters 297
_refine_ls_number_reflns 3189
_refine_ls_number_restraints 0
_refine_ls_restrained_S_all 1.010
_refine_ls_restrained_S_obs 1.120
_refine_ls_R_factor_all 0.1770
_refine_ls_R_factor_obs 0.1069
_refine_ls_shift/esd_max -0.012
_refine_ls_shift/esd_mean 0.001
_refine_ls_structure_factor_coef Fsqd
_refine_ls_weighting_details 'w=1/[\s^2^(Fo^2^)+(0.2489P)^2^+4.9688P] where P=(Fo^2^+2Fc^2^)/3'
_refine_ls_weighting_scheme calc
_refine_ls_wR_factor_all 0.3759
_refine_ls_wR_factor_obs 0.2976
_reflns_number_observed 1673
_reflns_number_total 3189
_reflns_observed_criterion >2sigma(I)
_cod_data_source_file a707623sup1.cif
_cod_data_source_block 1O-RT
_cod_depositor_comments
;
The following automatic conversions were performed:

'_symmetry_cell_setting' value 'Orthorhombic' changed to
'orthorhombic' according to
/home/saulius/struct/CIF-dictionaries/cif_core.dic dictionary named
'cif_core.dic' version 2.4.2 from 2011-04-26.

Automatic conversion script
Id: cif_fix_values 1891 2012-01-12 08:04:46Z andrius 

The following automatic conversions were performed:

'_refine_ls_weighting_scheme' value 'calc
w=1/[\s^2^(Fo^2^)+(0.2489P)^2^+4.9688P] where P=(Fo^2^+2Fc^2^)/3' was
changed to 'calc'. New tag '_refine_ls_weighting_details' was
created. The value of the new tag was set to
'w=1/[\s^2^(Fo^2^)+(0.2489P)^2^+4.9688P] where P=(Fo^2^+2Fc^2^)/3'.

Automatic conversion script
Id: cif_fix_values 3143 2015-03-26 13:38:13Z robertas 
;
_cod_original_sg_symbol_H-M 'Pbca '
_cod_database_code 7027832

loop_
_symmetry_equiv_pos_as_xyz
'x, y, z'
'-x+1/2, -y, z+1/2'
'-x, y+1/2, -z+1/2'
'x+1/2, -y+1/2, -z'
'-x, -y, -z'
'x-1/2, y, -z-1/2'
'x, -y-1/2, z-1/2'
'-x-1/2, y-1/2, z'

loop_
_atom_site_aniso_label
_atom_site_aniso_U_11
_atom_site_aniso_U_22
_atom_site_aniso_U_33
_atom_site_aniso_U_23
_atom_site_aniso_U_13
_atom_site_aniso_U_12
Fe 0.0406(12) 0.0510(12) 0.0372(11) 0.0008(9) 0.0031(8) 0.0035(9)
O1 0.044(8) 0.059(8) 0.043(7) 0.013(6) 0.005(6) -0.001(6)
OW1 0.053(6) 0.113(9) 0.062(6) 0.009(6) -0.010(5) -0.002(6)
N1 0.054(7) 0.080(9) 0.040(6) 0.012(6) 0.002(5) 0.003(7)
N2 0.043(6) 0.047(6) 0.061(7) 0.000(6) 0.004(5) 0.003(5)
N3 0.051(7) 0.057(7) 0.046(6) -0.007(6) -0.002(5) 0.007(6)
N4 0.038(6) 0.065(8) 0.053(7) 0.010(6) 0.006(5) -0.005(6)
C1 0.082(11) 0.080(11) 0.048(9) -0.008(8) 0.013(8) 0.000(9)
C2 0.101(15) 0.107(15) 0.059(11) -0.021(11) 0.000(9) 0.031(13)
C3 0.112(16) 0.134(20) 0.059(11) 0.001(13) 0.000(10) 0.012(15)
C4 0.083(12) 0.091(13) 0.077(12) 0.048(11) 0.004(9) 0.019(11)
C5 0.042(8) 0.066(10) 0.056(9) 0.010(8) -0.001(6) 0.017(7)
C6 0.052(9) 0.046(9) 0.083(11) 0.017(8) 0.004(7) 0.004(7)
C7 0.062(10) 0.072(12) 0.089(12) 0.006(10) -0.009(9) 0.007(9)
C8 0.070(11) 0.044(9) 0.140(18) -0.008(11) 0.003(12) 0.000(8)
C9 0.085(13) 0.058(11) 0.133(18) -0.026(12) 0.020(12) -0.004(10)
C10 0.047(9) 0.070(11) 0.079(11) -0.027(9) 0.001(8) -0.005(8)
C11 0.061(10) 0.104(14) 0.042(8) -0.014(9) -0.008(7) 0.002(9)
C12 0.076(12) 0.093(13) 0.086(13) -0.016(12) 0.004(10) 0.012(11)
C13 0.087(14) 0.152(22) 0.055(10) -0.028(13) -0.013(9) 0.022(14)
C14 0.072(11) 0.148(20) 0.050(10) 0.010(12) 0.009(8) -0.004(13)
C15 0.036(8) 0.090(11) 0.042(8) 0.008(8) 0.002(6) 0.004(7)
C16 0.033(7) 0.086(11) 0.058(9) 0.020(9) 0.013(6) 0.007(7)
C17 0.048(9) 0.117(16) 0.064(10) 0.039(11) 0.006(8) 0.006(10)
C18 0.065(11) 0.082(14) 0.125(18) 0.038(14) 0.003(12) -0.001(10)
C19 0.067(10) 0.057(10) 0.105(14) 0.010(10) 0.006(10) -0.001(9)
C20 0.047(9) 0.072(11) 0.083(11) 0.029(10) 0.010(8) -0.006(8)
OW2 0.084(9) 0.116(11) 0.108(10) 0.015(9) -0.020(8) -0.007(8)
Cl1 0.087(3) 0.072(3) 0.062(2) 0.003(2) 0.009(2) 0.006(2)
Cl2 0.096(4) 0.095(4) 0.122(4) -0.019(3) 0.034(3) -0.006(3)

loop_
_atom_site_label
_atom_site_type_symbol
_atom_site_fract_x
_atom_site_fract_y
_atom_site_fract_z
_atom_site_U_iso_or_equiv
_atom_site_thermal_displace_type
_atom_site_occupancy
_atom_site_calc_flag
_atom_site_refinement_flags
Fe Fe 0.38033(12) 0.02908(11) 0.50768(8) 0.0429(7) Uani 1 d .
O1 O 0.5000 0.0000 0.5000 0.049(3) Uani 1 d S
OW1 O 0.2379(7) 0.0190(8) 0.4848(5) 0.076(3) Uani 1 d .
HW1A H 0.2095 0.0238 0.4511 0.091 Uiso 1 d .
HW1B H 0.2143 0.0504 0.5139 0.091 Uiso 1 d .
N1 N 0.3844(8) 0.0686(8) 0.4088(5) 0.058(3) Uani 1 d .
N2 N 0.3906(7) 0.1568(7) 0.5104(5) 0.050(3) Uani 1 d .
N3 N 0.3667(8) 0.0607(7) 0.6053(5) 0.051(3) Uani 1 d .
N4 N 0.3529(7) -0.0845(7) 0.5589(5) 0.052(3) Uani 1 d .
C1 C 0.3842(12) 0.0176(11) 0.3587(7) 0.070(4) Uani 1 d .
H1 H 0.3718(12) -0.0370(11) 0.3662(7) 0.084 Uiso 1 calc R
C2 C 0.4010(15) 0.0418(14) 0.2975(9) 0.089(6) Uani 1 d .
H2 H 0.4010(15) 0.0049(14) 0.2638(9) 0.107 Uiso 1 calc R
C3 C 0.4173(16) 0.1204(16) 0.2880(9) 0.101(6) Uani 1 d .
H3 H 0.4275(16) 0.1389(16) 0.2466(9) 0.122 Uiso 1 calc R
C4 C 0.4197(12) 0.1755(12) 0.3381(8) 0.084(5) Uani 1 d .
H4 H 0.4322(12) 0.2301(12) 0.3304(8) 0.101 Uiso 1 calc R
C5 C 0.4034(9) 0.1489(9) 0.3980(7) 0.055(4) Uani 1 d .
C6 C 0.4035(10) 0.1985(9) 0.4557(8) 0.060(4) Uani 1 d .
C7 C 0.4149(11) 0.2818(11) 0.4577(9) 0.074(5) Uani 1 d .
H7 H 0.4203(11) 0.3113(11) 0.4201(9) 0.089 Uiso 1 calc R
C8 C 0.4183(12) 0.3214(11) 0.5167(11) 0.085(5) Uani 1 d .
H8 H 0.4305(12) 0.3768(11) 0.5188(11) 0.102 Uiso 1 calc R
C9 C 0.4036(13) 0.2778(11) 0.5711(11) 0.092(6) Uani 1 d .
H9 H 0.4014(13) 0.3043(11) 0.6103(11) 0.110 Uiso 1 calc R
C10 C 0.3918(10) 0.1944(10) 0.5686(8) 0.065(4) Uani 1 d .
C11 C 0.3761(11) 0.1408(12) 0.6222(7) 0.069(5) Uani 1 d .
C12 C 0.3690(12) 0.1614(13) 0.6859(9) 0.085(5) Uani 1 d .
H12 H 0.3739(12) 0.2154(13) 0.6985(9) 0.102 Uiso 1 calc R
C13 C 0.3544(14) 0.1005(16) 0.7312(9) 0.098(7) Uani 1 d .
H13 H 0.3492(14) 0.1143(16) 0.7741(9) 0.118 Uiso 1 calc R
C14 C 0.3478(13) 0.0208(15) 0.7133(8) 0.090(6) Uani 1 d .
H14 H 0.3400(13) -0.0197(15) 0.7439(8) 0.108 Uiso 1 calc R
C15 C 0.3530(9) 0.0010(10) 0.6482(7) 0.056(4) Uani 1 d .
C16 C 0.3462(9) -0.0795(10) 0.6210(7) 0.059(4) Uani 1 d .
C17 C 0.3377(11) -0.1501(13) 0.6604(8) 0.076(5) Uani 1 d .
H17 H 0.3325(11) -0.1455(13) 0.7045(8) 0.091 Uiso 1 calc R
C18 C 0.3376(13) -0.2238(13) 0.6318(12) 0.090(6) Uani 1 d .
H18 H 0.3342(13) -0.2711(13) 0.6559(12) 0.108 Uiso 1 calc R
C19 C 0.3425(12) -0.2275(10) 0.5653(10) 0.076(5) Uani 1 d .
H19 H 0.3413(12) -0.2771(10) 0.5441(10) 0.092 Uiso 1 calc R
C20 C 0.3493(7) -0.1554(7) 0.5321(5) 0.067(4) Uani 1 d .
H20 H 0.3514(7) -0.1579(7) 0.4877(5) 0.081 Uiso 1 calc R
OW2 O 0.1665(7) 0.0507(7) 0.3745(5) 0.103(4) Uani 1 d R
HW2A H 0.1673 0.1008 0.3811 0.123 Uiso 1 d .
HW2B H 0.1088 0.0367 0.3721 0.123 Uiso 1 d .
Cl1 Cl 0.0718(3) 0.0359(3) 0.6206(2) 0.0734(13) Uani 1 d .
O2 O 0.0645(20) 0.0392(17) 0.5544(14) 0.210(10) Uiso 1 d .
O3 O 0.0081(17) 0.0815(14) 0.6494(11) 0.188(9) Uiso 1 d .
O4 O 0.1523(24) 0.0706(21) 0.6363(17) 0.255(13) Uiso 1 d .
O5 O 0.0773(17) -0.0448(14) 0.6402(11) 0.182(8) Uiso 1 d .
Cl2 Cl 0.1495(4) 0.2689(4) 0.3342(3) 0.104(2) Uani 1 d .
O6 O 0.1739(21) 0.2228(19) 0.3973(15) 0.236(12) Uiso 1 d .
O7 O 0.0807(21) 0.2128(17) 0.3111(13) 0.224(10) Uiso 1 d .
O8 O 0.0996(18) 0.3180(17) 0.3689(13) 0.202(9) Uiso 1 d .
O9 O 0.2161(26) 0.2593(20) 0.2989(19) 0.293(17) Uiso 1 d .

loop_
_atom_type_symbol
_atom_type_description
_atom_type_scat_dispersion_real
_atom_type_scat_dispersion_imag
_atom_type_scat_source
C C 0.0033 0.0016 'International Tables Vol C Tables 4.2.6.8 and 6.1.1.4'
H H 0.0000 0.0000 'International Tables Vol C Tables 4.2.6.8 and 6.1.1.4'
N N 0.0061 0.0033 'International Tables Vol C Tables 4.2.6.8 and 6.1.1.4'
O O 0.0106 0.0060 'International Tables Vol C Tables 4.2.6.8 and 6.1.1.4'
Cl Cl 0.1484 0.1585 'International Tables Vol C Tables 4.2.6.8 and 6.1.1.4'
Fe Fe 0.3463 0.8444 'International Tables Vol C Tables 4.2.6.8 and 6.1.1.4'

loop_
_geom_angle_atom_site_label_1
_geom_angle_atom_site_label_2
_geom_angle_atom_site_label_3
_geom_angle
_geom_angle_site_symmetry_1
O1 Fe OW1 152.5(4) .
O1 Fe N2 101.9(3) .
OW1 Fe N2 98.8(5) .
O1 Fe N3 104.0(3) .
OW1 Fe N3 98.8(4) .
N2 Fe N3 74.6(4) .
O1 Fe N1 88.2(3) .
OW1 Fe N1 80.2(4) .
N2 Fe N1 74.0(5) .
N3 Fe N1 148.1(5) .
O1 Fe N4 89.1(3) .
OW1 Fe N4 82.7(4) .
N2 Fe N4 148.2(4) .
N3 Fe N4 73.8(5) .
N1 Fe N4 136.7(5) .
Fe O1 Fe 180.0 5_656
C1 N1 C5 118.4(12) .
C1 N1 Fe 123.9(11) .
C5 N1 Fe 116.9(10) .
C6 N2 C10 121.8(12) .
C6 N2 Fe 119.6(9) .
C10 N2 Fe 118.4(10) .
C15 N3 C11 122.9(12) .
C15 N3 Fe 118.6(10) .
C11 N3 Fe 118.5(10) .
C20 N4 C16 119.0(12) .
C20 N4 Fe 124.3(8) .
C16 N4 Fe 116.6(11) .
N1 C1 C2 123.5(17) .
C3 C2 C1 117.0(18) .
C2 C3 C4 121.9(19) .
C5 C4 C3 119.2(18) .
C4 C5 N1 120.1(15) .
C4 C5 C6 126.2(16) .
N1 C5 C6 113.8(12) .
N2 C6 C7 119.6(15) .
N2 C6 C5 114.9(12) .
C7 C6 C5 125.5(15) .
C6 C7 C8 119.6(17) .
C9 C8 C7 119.2(16) .
C8 C9 C10 120.6(19) .
N2 C10 C9 118.9(17) .
N2 C10 C11 114.5(13) .
C9 C10 C11 126.6(17) .
N3 C11 C12 118.6(17) .
N3 C11 C10 113.7(12) .
C12 C11 C10 127.7(18) .
C11 C12 C13 119.4(19) .
C14 C13 C12 120.9(17) .
C13 C14 C15 119.0(19) .
N3 C15 C14 119.1(17) .
N3 C15 C16 114.6(12) .
C14 C15 C16 126.3(16) .
N4 C16 C17 122.0(17) .
N4 C16 C15 116.4(14) .
C17 C16 C15 121.6(15) .
C18 C17 C16 118.2(16) .
C17 C18 C19 118.7(17) .
C20 C19 C18 118.1(17) .
N4 C20 C19 124.0(13) .
O4 Cl1 O3 103.4(18) .
O4 Cl1 O2 107.2(19) .
O3 Cl1 O2 112.5(16) .
O4 Cl1 O5 107.0(18) .
O3 Cl1 O5 116.6(15) .
O2 Cl1 O5 109.5(16) .
O9 Cl2 O8 148.2(21) .
O9 Cl2 O7 104.0(20) .
O8 Cl2 O7 102.8(17) .
O9 Cl2 O6 106.2(21) .
O8 Cl2 O6 87.1(16) .
O7 Cl2 O6 97.1(16) .

loop_
_geom_bond_atom_site_label_1
_geom_bond_atom_site_label_2
_geom_bond_distance
_geom_bond_site_symmetry_2
Fe O1 1.770(2) .
Fe OW1 2.082(10) .
Fe N2 2.109(11) .
Fe N3 2.119(11) .
Fe N1 2.172(11) .
Fe N4 2.190(11) .
O1 Fe 1.770(2) 5_656
N1 C1 1.34(2) .
N1 C5 1.37(2) .
N2 C6 1.35(2) .
N2 C10 1.37(2) .
N3 C15 1.35(2) .
N3 C11 1.37(2) .
N4 C20 1.30(2) .
N4 C16 1.31(2) .
C1 C2 1.36(3) .
C2 C3 1.33(3) .
C3 C4 1.39(3) .
C4 C5 1.35(2) .
C5 C6 1.46(2) .
C6 C7 1.38(2) .
C7 C8 1.40(2) .
C8 C9 1.36(3) .
C9 C10 1.38(2) .
C10 C11 1.44(2) .
C11 C12 1.38(2) .
C12 C13 1.40(3) .
C13 C14 1.37(3) .
C14 C15 1.40(2) .
C15 C16 1.44(2) .
C16 C17 1.43(2) .
C17 C18 1.35(3) .
C18 C19 1.40(3) .
C19 C20 1.38(2) .
Cl1 O4 1.32(3) .
Cl1 O3 1.32(2) .
Cl1 O2 1.39(3) .
Cl1 O5 1.39(2) .
Cl2 O9 1.21(4) .
Cl2 O8 1.30(3) .
Cl2 O7 1.43(3) .
Cl2 O6 1.56(3) .
